data_7155220
loop_
_publ_author_name
'Fang, Xinxin'
'Zhang, Kaifan'
'Yao, Hequan'
'Huang, Yue'

_publ_section_title
;
 Cu(i)-Catalyzed oxidative homo-coupling of thiazoline-4-carboxylates:
 synthesis of 4,4'-bithiazoline derivatives.
;
_journal_issue 34
_journal_name_full 'Organic &amp; biomolecular chemistry'
_journal_page_first 8030
_journal_page_last 8034
_journal_paper_doi 10.1039/c6ob01471b
_journal_volume 14
_journal_year 2016
_chemical_formula_sum 'C22 H20 N2 O4 S2'
_chemical_formula_weight 440.52
_chemical_name_systematic
; 
 ? 
;
_space_group_IT_number 14
_symmetry_cell_setting monoclinic
_symmetry_space_group_name_Hall '-P 2ybc'
_symmetry_space_group_name_H-M 'P 1 21/c 1'
_atom_sites_solution_hydrogens geom
_atom_sites_solution_primary direct
_atom_sites_solution_secondary difmap
_audit_creation_method SHELXL-97
_audit_update_record
;
2015-12-10 deposited with the CCDC.
2016-08-01 downloaded from the CCDC.
;
_cell_angle_alpha 90.00
_cell_angle_beta 111.224(5)
_cell_angle_gamma 90.00
_cell_formula_units_Z 2
_cell_length_a 9.621(3)
_cell_length_b 14.256(5)
_cell_length_c 8.097(3)
_cell_measurement_reflns_used 2128
_cell_measurement_temperature 296(2)
_cell_measurement_theta_max 27.36
_cell_measurement_theta_min 2.86
_cell_volume 1035.2(6)
_computing_cell_refinement 'Bruker SMART'
_computing_data_collection 'Bruker SMART'
_computing_data_reduction 'Bruker SAINT'
_computing_molecular_graphics 'Bruker SHELXTL'
_computing_publication_material 'Bruker SHELXTL'
_computing_structure_refinement 'SHELXL-97 (Sheldrick, 2008)'
_computing_structure_solution 'SHELXS-97 (Sheldrick, 2008)'
_diffrn_ambient_temperature 296(2)
_diffrn_measured_fraction_theta_full 0.993
_diffrn_measured_fraction_theta_max 0.993
_diffrn_measurement_device_type 'CCD area detector'
_diffrn_measurement_method 'phi and omega scans'
_diffrn_radiation_monochromator graphite
_diffrn_radiation_source 'fine-focus sealed tube'
_diffrn_radiation_type MoK\a
_diffrn_radiation_wavelength 0.71073
_diffrn_reflns_av_R_equivalents 0.0280
_diffrn_reflns_av_sigmaI/netI 0.0319
_diffrn_reflns_limit_h_max 11
_diffrn_reflns_limit_h_min -9
_diffrn_reflns_limit_k_max 16
_diffrn_reflns_limit_k_min -15
_diffrn_reflns_limit_l_max 9
_diffrn_reflns_limit_l_min -8
_diffrn_reflns_number 4686
_diffrn_reflns_theta_full 25.00
_diffrn_reflns_theta_max 25.00
_diffrn_reflns_theta_min 2.27
_exptl_absorpt_coefficient_mu 0.290
_exptl_absorpt_correction_T_max 0.9390
_exptl_absorpt_correction_T_min 0.9233
_exptl_absorpt_correction_type multi-scan
_exptl_absorpt_process_details sadabs
_exptl_crystal_colour colorless
_exptl_crystal_density_diffrn 1.413
_exptl_crystal_density_method 'not measured'
_exptl_crystal_description block
_exptl_crystal_F_000 460
_exptl_crystal_size_max 0.28
_exptl_crystal_size_mid 0.25
_exptl_crystal_size_min 0.22
_refine_diff_density_max 0.155
_refine_diff_density_min -0.227
_refine_diff_density_rms 0.047
_refine_ls_extinction_method none
_refine_ls_goodness_of_fit_ref 1.100
_refine_ls_hydrogen_treatment mixed
_refine_ls_matrix_type full
_refine_ls_number_parameters 137
_refine_ls_number_reflns 1813
_refine_ls_number_restraints 0
_refine_ls_restrained_S_all 1.100
_refine_ls_R_factor_all 0.0396
_refine_ls_R_factor_gt 0.0324
_refine_ls_shift/su_max 0.001
_refine_ls_shift/su_mean 0.000
_refine_ls_structure_factor_coef Fsqd
_refine_ls_weighting_details 'calc w=1/[\s^2^(Fo^2^)+(0.0447P)^2^+0.1090P] where P=(Fo^2^+2Fc^2^)/3'
_refine_ls_weighting_scheme calc
_refine_ls_wR_factor_gt 0.0823
_refine_ls_wR_factor_ref 0.0867
_reflns_number_gt 1524
_reflns_number_total 1813
_reflns_threshold_expression >2sigma(I)
_cod_data_source_file c6ob01471b2.cif
_cod_data_source_block 1
_cod_depositor_comments
;
The following automatic conversions were performed:

'_symmetry_cell_setting' value 'Monoclinic' changed to 'monoclinic'
according to
/usr/data/users/saulius/crontab/automatic-downloads/rss-feeds/RSC/lib/dictionaries/cif_core.dic
dictionary named 'cif_core.dic' version 2.4.2 from 2011-04-26.

Automatic conversion script
Id: cif_fix_values 4268 2015-11-12 08:31:59Z antanas 

 Adding full bibliography for 7155220--7155221.cif.
;
_cod_original_sg_symbol_H-M 'P2(1)/c  '
_cod_database_code 7155220

loop_
_symmetry_equiv_pos_as_xyz
'x, y, z'
'-x, y+1/2, -z+1/2'
'-x, -y, -z'
'x, -y-1/2, z-1/2'

loop_
_atom_site_label
_atom_site_type_symbol
_atom_site_fract_x
_atom_site_fract_y
_atom_site_fract_z
_atom_site_U_iso_or_equiv
_atom_site_adp_type
_atom_site_occupancy
_atom_site_symmetry_multiplicity
_atom_site_calc_flag
_atom_site_refinement_flags
C1 C 0.90730(17) 0.90506(11) 0.3196(2) 0.0370(4) Uani 1 1 d .
C2 C 1.05662(19) 0.92352(13) 0.3527(2) 0.0482(4) Uani 1 1 d .
H2 H 1.0836 0.9744 0.2990 0.058 Uiso 1 1 calc R
C3 C 1.1657(2) 0.86571(16) 0.4665(3) 0.0612(6) Uani 1 1 d .
H3 H 1.2658 0.8776 0.4880 0.073 Uiso 1 1 calc R
C4 C 1.1262(2) 0.79125(15) 0.5471(3) 0.0653(6) Uani 1 1 d .
H4 H 1.1996 0.7536 0.6253 0.078 Uiso 1 1 calc R
C5 C 0.9786(2) 0.77218(14) 0.5128(3) 0.0643(6) Uani 1 1 d .
H5 H 0.9524 0.7211 0.5669 0.077 Uiso 1 1 calc R
C6 C 0.86880(19) 0.82824(12) 0.3987(2) 0.0477(4) Uani 1 1 d .
H6 H 0.7689 0.8145 0.3748 0.057 Uiso 1 1 calc R
C7 C 0.78976(16) 0.96679(10) 0.20280(19) 0.0343(3) Uani 1 1 d .
C8 C 0.64967(17) 1.09417(11) -0.0085(2) 0.0409(4) Uani 1 1 d .
H8A H 0.6599 1.1571 0.0399 0.049 Uiso 1 1 calc R
H8B H 0.6004 1.0978 -0.1362 0.049 Uiso 1 1 calc R
C9 C 0.55915(16) 1.03163(10) 0.0730(2) 0.0343(3) Uani 1 1 d .
C10 C 0.47443(17) 1.09608(11) 0.1564(2) 0.0384(4) Uani 1 1 d .
C11 C 0.3718(2) 1.11410(14) 0.3778(3) 0.0583(5) Uani 1 1 d .
H11A H 0.4213 1.1732 0.4139 0.087 Uiso 1 1 calc R
H11B H 0.3671 1.0817 0.4795 0.087 Uiso 1 1 calc R
H11C H 0.2725 1.1247 0.2947 0.087 Uiso 1 1 calc R
N1 N 0.65880(14) 0.96915(8) 0.20642(16) 0.0351(3) Uani 1 1 d .
O1 O 0.45398(13) 1.05771(8) 0.29480(14) 0.0430(3) Uani 1 1 d .
O2 O 0.43356(17) 1.17306(9) 0.10266(17) 0.0649(4) Uani 1 1 d .
S1 S 0.82952(5) 1.03925(3) 0.04871(6) 0.04821(17) Uani 1 1 d .

loop_
_atom_site_aniso_label
_atom_site_aniso_U_11
_atom_site_aniso_U_22
_atom_site_aniso_U_33
_atom_site_aniso_U_23
_atom_site_aniso_U_13
_atom_site_aniso_U_12
C1 0.0401(8) 0.0391(8) 0.0336(8) -0.0074(6) 0.0155(7) 0.0043(6)
C2 0.0431(9) 0.0512(10) 0.0487(10) -0.0085(8) 0.0146(8) -0.0006(8)
C3 0.0413(10) 0.0745(14) 0.0575(12) -0.0198(10) 0.0053(9) 0.0102(9)
C4 0.0707(14) 0.0708(14) 0.0486(11) 0.0003(10) 0.0147(10) 0.0325(11)
C5 0.0798(14) 0.0595(12) 0.0628(12) 0.0186(10) 0.0370(11) 0.0276(10)
C6 0.0519(10) 0.0471(10) 0.0520(10) 0.0066(8) 0.0282(8) 0.0113(8)
C7 0.0382(8) 0.0343(8) 0.0336(8) -0.0034(6) 0.0168(7) -0.0021(6)
C8 0.0461(9) 0.0366(9) 0.0453(9) 0.0068(7) 0.0229(8) -0.0019(7)
C9 0.0396(8) 0.0328(8) 0.0350(8) 0.0063(6) 0.0190(7) 0.0029(6)
C10 0.0425(9) 0.0379(9) 0.0359(9) 0.0006(7) 0.0155(7) 0.0040(7)
C11 0.0705(12) 0.0632(12) 0.0561(11) -0.0049(9) 0.0409(10) 0.0133(10)
N1 0.0386(7) 0.0355(7) 0.0344(7) 0.0045(5) 0.0171(6) 0.0035(5)
O1 0.0527(7) 0.0455(6) 0.0395(7) 0.0021(5) 0.0272(5) 0.0087(5)
O2 0.0995(11) 0.0433(8) 0.0699(9) 0.0147(6) 0.0520(8) 0.0263(7)
S1 0.0438(3) 0.0552(3) 0.0542(3) 0.0120(2) 0.0279(2) -0.00044(18)

loop_
_atom_type_symbol
_atom_type_description
_atom_type_scat_dispersion_real
_atom_type_scat_dispersion_imag
_atom_type_scat_source
C C 0.0033 0.0016 'International Tables Vol C Tables 4.2.6.8 and 6.1.1.4'
H H 0.0000 0.0000 'International Tables Vol C Tables 4.2.6.8 and 6.1.1.4'
N N 0.0061 0.0033 'International Tables Vol C Tables 4.2.6.8 and 6.1.1.4'
O O 0.0106 0.0060 'International Tables Vol C Tables 4.2.6.8 and 6.1.1.4'
S S 0.1246 0.1234 'International Tables Vol C Tables 4.2.6.8 and 6.1.1.4'

loop_
_geom_angle_atom_site_label_1
_geom_angle_atom_site_label_2
_geom_angle_atom_site_label_3
_geom_angle
_geom_angle_site_symmetry_3
C6 C1 C2 119.46(15) .
C6 C1 C7 119.81(14) .
C2 C1 C7 120.73(15) .
C1 C2 C3 119.77(18) .
C1 C2 H2 120.1 .
C3 C2 H2 120.1 .
C4 C3 C2 120.17(18) .
C4 C3 H3 119.9 .
C2 C3 H3 119.9 .
C3 C4 C5 120.16(18) .
C3 C4 H4 119.9 .
C5 C4 H4 119.9 .
C4 C5 C6 120.4(2) .
C4 C5 H5 119.8 .
C6 C5 H5 119.8 .
C5 C6 C1 120.00(17) .
C5 C6 H6 120.0 .
C1 C6 H6 120.0 .
N1 C7 C1 122.52(14) .
N1 C7 S1 118.10(12) .
C1 C7 S1 119.37(11) .
C9 C8 S1 106.02(10) .
C9 C8 H8A 110.5 .
S1 C8 H8A 110.5 .
C9 C8 H8B 110.5 .
S1 C8 H8B 110.5 .
H8A C8 H8B 108.7 .
N1 C9 C10 110.50(12) .
N1 C9 C8 110.27(12) .
C10 C9 C8 108.19(12) .
N1 C9 C9 107.79(14) 3_675
C10 C9 C9 108.34(15) 3_675
C8 C9 C9 111.75(15) 3_675
O2 C10 O1 123.91(15) .
O2 C10 C9 123.14(14) .
O1 C10 C9 112.94(13) .
O1 C11 H11A 109.5 .
O1 C11 H11B 109.5 .
H11A C11 H11B 109.5 .
O1 C11 H11C 109.5 .
H11A C11 H11C 109.5 .
H11B C11 H11C 109.5 .
C7 N1 C9 112.95(12) .
C10 O1 C11 115.83(13) .
C7 S1 C8 90.13(7) .

loop_
_geom_bond_atom_site_label_1
_geom_bond_atom_site_label_2
_geom_bond_distance
_geom_bond_site_symmetry_2
C1 C6 1.385(2) .
C1 C2 1.388(2) .
C1 C7 1.474(2) .
C2 C3 1.389(3) .
C2 H2 0.9300 .
C3 C4 1.370(3) .
C3 H3 0.9300 .
C4 C5 1.371(3) .
C4 H4 0.9300 .
C5 C6 1.379(2) .
C5 H5 0.9300 .
C6 H6 0.9300 .
C7 N1 1.2712(19) .
C7 S1 1.7653(16) .
C8 C9 1.551(2) .
C8 S1 1.8003(17) .
C8 H8A 0.9700 .
C8 H8B 0.9700 .
C9 N1 1.4595(19) .
C9 C10 1.537(2) .
C9 C9 1.591(3) 3_675
C10 O2 1.1935(19) .
C10 O1 1.3243(19) .
C11 O1 1.4519(19) .
C11 H11A 0.9600 .
C11 H11B 0.9600 .
C11 H11C 0.9600 .

loop_
_geom_torsion_atom_site_label_1
_geom_torsion_atom_site_label_2
_geom_torsion_atom_site_label_3
_geom_torsion_atom_site_label_4
_geom_torsion
_geom_torsion_site_symmetry_1
_geom_torsion_site_symmetry_4
C6 C1 C2 C3 -0.9(2) . .
C7 C1 C2 C3 178.48(15) . .
C1 C2 C3 C4 -0.7(3) . .
C2 C3 C4 C5 1.5(3) . .
C3 C4 C5 C6 -0.7(3) . .
C4 C5 C6 C1 -0.8(3) . .
C2 C1 C6 C5 1.6(2) . .
C7 C1 C6 C5 -177.75(16) . .
C6 C1 C7 N1 19.4(2) . .
C2 C1 C7 N1 -159.97(15) . .
C6 C1 C7 S1 -159.53(12) . .
C2 C1 C7 S1 21.1(2) . .
S1 C8 C9 N1 16.61(15) . .
S1 C8 C9 C10 137.55(11) . .
S1 C8 C9 C9 -103.26(15) . 3_675
N1 C9 C10 O2 150.26(16) . .
C8 C9 C10 O2 29.5(2) . .
C9 C9 C10 O2 -91.9(2) 3_675 .
N1 C9 C10 O1 -28.76(17) . .
C8 C9 C10 O1 -149.56(13) . .
C9 C9 C10 O1 89.12(17) 3_675 .
C1 C7 N1 C9 -176.94(13) . .
S1 C7 N1 C9 1.99(17) . .
C10 C9 N1 C7 -131.98(14) . .
C8 C9 N1 C7 -12.43(18) . .
C9 C9 N1 C7 109.81(16) 3_675 .
O2 C10 O1 C11 2.3(2) . .
C9 C10 O1 C11 -178.73(14) . .
N1 C7 S1 C8 7.34(13) . .
C1 C7 S1 C8 -173.70(12) . .
C9 C8 S1 C7 -12.96(11) . .
